data_1522600
loop_
_publ_author_name
'Nover, G.'
'Schubert, K.'

_publ_section_title
;
 The crystal structure of Ni Zn3.r
;
_journal_name_full 'Journal of the Less-Common Metals'
_journal_page_first 51
_journal_page_last 63
_journal_volume 75
_journal_year 1980
_chemical_formula_sum 'Ni Zn3'
_space_group_IT_number 39
_symmetry_space_group_name_Hall 'A 2 -2b'
_symmetry_space_group_name_H-M 'A b m 2'
_cell_angle_alpha 90
_cell_angle_beta 90
_cell_angle_gamma 90
_cell_formula_units_Z 69
_cell_length_a 33.326
_cell_length_b 12.499
_cell_length_c 8.869
_cell_volume 3694.308
_citation_journal_id_ASTM JCOMAH
_cod_data_source_file Nover_JCOMAH_1980_1583.cif
_cod_data_source_block Ni1Zn3
_cod_original_formula_sum 'Ni1 Zn3'
_cod_database_code 1522600

loop_
_symmetry_equiv_pos_as_xyz
x,y,z
-x,-y,z
-x,y+1/2,z
x,-y+1/2,z
x,y+1/2,z+1/2
-x,-y+1/2,z+1/2
-x,y+1,z+1/2
x,-y+1,z+1/2

loop_
_atom_site_label
_atom_site_type_symbol
_atom_site_fract_x
_atom_site_fract_y
_atom_site_fract_z
_atom_site_occupancy
_atom_site_U_iso_or_equiv
Zn13 Zn 0.442 0.25 0.405 1 0.0
Ni1 Ni 0.0307 0.25 0.65 1 0.0
Zn30 Zn 0.4703 0.1288 0.61 1 0.0
Zn2 Zn 0.173 0.25 0.924 1 0.0
Ni7 Ni 0.4065 0.25 0.661 1 0.0
Zn4 Zn 0.249 0.25 0.892 1 0.0
Zn31 Zn 0.2828 0.1339 0.096 1 0.0
Zn27 Zn 0.3524 0.0716 0.989 1 0.0
Zn21 Zn 0.2175 0.1328 0.688 1 0.0
Ni2 Ni 0.0937 0.25 0.128 1 0.0
Ni5 Ni 0.2812 0.25 0.628 1 0.0
Zn5 Zn 0.0198 0.25 0.932 1 0.0
Zn14 Zn 0.0263 0.0718 0.482 1 0.0
Zn17 Zn 0.0944 0.1383 0.59 1 0.0
Zn11 Zn 0.365 0.25 0.415 1 0.0
Ni6 Ni 0.3448 0.25 0.139 1 0.0
Zn16 Zn 0.0914 0.0627 0.016 1 0.0
Zn10 Zn 0.3278 0.25 0.858 1 0.0
Zn9 Zn 0.2867 0.25 0.343 1 0.0
Zn28 Zn 0.4059 0.1378 0.194 1 0.0
Zn22 Zn 0.029 0.3731 0.171 1 0.0
Ni11 Ni 0.2846 0.0752 0.806 1 0.0
Zn8 Zn 0.4786 0.25 0.849 1 0.0
Zn23 Zn 0.1578 0.3758 0.151 1 0.0
Zn19 Zn 0.4738 0.0738 0.302 1 0.0
Zn1 Zn 0.0957 0.25 0.843 1 0.0
Zn20 Zn 0.1635 0.0716 0.485 1 0.0
Zn33 Zn 0.4094 0.062 0.764 1 0.0
Zn3 Zn 0.2132 0.25 0.44 1 0.0
Zn18 Zn 0.1465 0.0723 0.791 1 0.0
Ni3 Ni 0.1572 0.25 0.645 1 0.0
Zn15 Zn 0.0416 0.0689 0.781 1 0.0
Ni12 Ni 0.4053 0.073 0.476 1 0.0
Zn32 Zn 0.3435 0.125 0.631 1 0.0
Zn12 Zn 0.4047 0.25 0.942 1 0.0
Zn26 Zn 0.3365 0.0734 0.298 1 0.0
Zn6 Zn 0.0569 0.25 0.379 1 0.0
Ni10 Ni 0.216 0.0724 0.978 1 0.0
Ni9 Ni 0.095 0.0762 0.308 1 0.0
Zn7 Zn 0.1351 0.25 0.368 1 0.0
Ni4 Ni 0.219 0.25 0.156 1 0.0
Zn24 Zn 0.227 0.0645 0.271 1 0.0
Zn29 Zn 0.4603 0.069 0.998 1 0.0
Zn25 Zn 0.2748 0.065 0.509 1 0.0
Ni8 Ni 0.4683 0.25 0.132 1 0.0
